data_1566948
loop_
_publ_author_name
'Monni, Noemi N.'
'Baldov\'i, Jos\'e J.'
'Garc\'ia-L\'opez, V\'ictor'
'Oggianu, Mariangela M.'
'cadoni, enzo'
'Quochi, Francesco'
'Clemente Leon, Miguel'
'Mercuri, Maria Laura'
'Coronado, Eugenio'

_publ_section_title
;
 Reversible Tuning of Luminescence and Magnetism in a Structurally
 Flexible Erbium-Anilato MOF
;
_journal_name_full 'Chemical Science'
_journal_paper_doi 10.1039/D2SC00769J
_journal_year 2022
_chemical_formula_moiety 'C15 H8 Er N9 O7, 0.5(O)'
_chemical_formula_sum 'C15 H8 Er N9 O7.5'
_chemical_formula_weight 601.56
_space_group_crystal_system triclinic
_space_group_IT_number 2
_space_group_name_Hall '-P 1'
_space_group_name_H-M_alt 'P -1'
_atom_sites_solution_hydrogens mixed
_atom_sites_solution_primary dual
_audit_creation_date 2021-05-21
_audit_creation_method
;
Olex2 1.2
(compiled May 18 2018 14:05:52 for OlexSys, GUI svn.r5506)
;
_audit_update_record
;
2021-12-23 deposited with the CCDC.	2022-05-10 downloaded from the CCDC.
;
_cell_angle_alpha 93.979(15)
_cell_angle_beta 97.759(14)
_cell_angle_gamma 115.991(16)
_cell_formula_units_Z 2
_cell_length_a 9.0051(13)
_cell_length_b 9.3427(17)
_cell_length_c 12.533(2)
_cell_measurement_reflns_used 2272
_cell_measurement_temperature 359.95(10)
_cell_measurement_theta_max 25.0850
_cell_measurement_theta_min 3.3120
_cell_volume 929.3(3)
_computing_cell_refinement
;
CrysAlisPro, Agilent Technologies,
Version 1.171.36.24 (release 03-12-2012 CrysAlis171 .NET)
(compiled Dec  3 2012,18:21:49)
;
_computing_data_collection
;
CrysAlisPro, Agilent Technologies,
Version 1.171.36.24 (release 03-12-2012 CrysAlis171 .NET)
(compiled Dec  3 2012,18:21:49)
;
_computing_data_reduction
;
CrysAlisPro, Agilent Technologies,
Version 1.171.36.24 (release 03-12-2012 CrysAlis171 .NET)
(compiled Dec  3 2012,18:21:49)
;
_computing_molecular_graphics 'Olex2 (Dolomanov et al., 2009)'
_computing_publication_material 'Olex2 (Dolomanov et al., 2009)'
_computing_structure_refinement 'ShelXL (Sheldrick, 2015)'
_computing_structure_solution 'ShelXT (Sheldrick, 2015)'
_diffrn_ambient_temperature 359.95(10)
_diffrn_detector_area_resol_mean 16.0267
_diffrn_measured_fraction_theta_full 0.994
_diffrn_measured_fraction_theta_max 0.953
_diffrn_measurement_details
;
#__ type_ start__ end____ width___ exp.time_
  1 omega   -5.00   85.00   1.0000    5.0000
omega____ theta____ kappa____ phi______ frames
    -       15.9817   57.0000  -60.0000 90

#__ type_ start__ end____ width___ exp.time_
  2 omega  -10.00   35.00   1.0000    5.0000
omega____ theta____ kappa____ phi______ frames
    -       15.9817   77.0000   30.0000 45

#__ type_ start__ end____ width___ exp.time_
  3 omega  -42.00   46.00   1.0000    5.0000
omega____ theta____ kappa____ phi______ frames
    -       15.9817  -77.0000  150.0000 88

#__ type_ start__ end____ width___ exp.time_
  4 omega  -14.00   58.00   1.0000    5.0000
omega____ theta____ kappa____ phi______ frames
    -       15.9817  -99.0000  -30.0000 72

#__ type_ start__ end____ width___ exp.time_
  5 omega  -43.00   37.00   1.0000    5.0000
omega____ theta____ kappa____ phi______ frames
    -       15.9817  -57.0000   30.0000 80

#__ type_ start__ end____ width___ exp.time_
  6 omega  -49.00   80.00   1.0000    5.0000
omega____ theta____ kappa____ phi______ frames
    -       15.9817    0.0000  150.0000 129

#__ type_ start__ end____ width___ exp.time_
  7 omega   36.00   76.00   1.0000    5.0000
omega____ theta____ kappa____ phi______ frames
    -       15.9817 -129.0000 -127.4605 40

#__ type_ start__ end____ width___ exp.time_
  8 omega    1.00   42.00   1.0000    5.0000
omega____ theta____ kappa____ phi______ frames
    -       15.9817   77.0000   90.0000 41

#__ type_ start__ end____ width___ exp.time_
  9 omega  -10.00   87.00   1.0000    5.0000
omega____ theta____ kappa____ phi______ frames
    -       15.9817   38.0000 -150.0000 97
;
_diffrn_measurement_device_type 'SuperNova, Single source at offset), Sapphire3'
_diffrn_measurement_method '\w scans'
_diffrn_orient_matrix_UB_11 0.0247469000
_diffrn_orient_matrix_UB_12 0.0393816000
_diffrn_orient_matrix_UB_13 0.0544574000
_diffrn_orient_matrix_UB_21 -0.0263865000
_diffrn_orient_matrix_UB_22 0.0577219000
_diffrn_orient_matrix_UB_23 -0.0162227000
_diffrn_orient_matrix_UB_31 -0.0814903000
_diffrn_orient_matrix_UB_32 -0.0490203000
_diffrn_orient_matrix_UB_33 0.0101411000
_diffrn_radiation_monochromator mirror
_diffrn_radiation_type MoK\a
_diffrn_radiation_wavelength 0.71073
_diffrn_reflns_av_R_equivalents 0.1450
_diffrn_reflns_av_unetI/netI 0.1500
_diffrn_reflns_Laue_measured_fraction_full 0.994
_diffrn_reflns_Laue_measured_fraction_max 0.953
_diffrn_reflns_limit_h_max 11
_diffrn_reflns_limit_h_min -10
_diffrn_reflns_limit_k_max 11
_diffrn_reflns_limit_k_min -11
_diffrn_reflns_limit_l_max 15
_diffrn_reflns_limit_l_min -15
_diffrn_reflns_number 9454
_diffrn_reflns_point_group_measured_fraction_full 0.994
_diffrn_reflns_point_group_measured_fraction_max 0.953
_diffrn_reflns_theta_full 25.242
_diffrn_reflns_theta_max 26.390
_diffrn_reflns_theta_min 3.039
_diffrn_source 'SuperNova (Mo) X-ray Source'
_exptl_absorpt_coefficient_mu 4.584
_exptl_absorpt_correction_T_max 1.00000
_exptl_absorpt_correction_T_min 0.08808
_exptl_absorpt_correction_type multi-scan
_exptl_absorpt_process_details
;
CrysAlisPro, Agilent Technologies,
Version 1.171.36.24 (release 03-12-2012 CrysAlis171 .NET)
(compiled Dec  3 2012,18:21:49)
Empirical absorption correction using spherical harmonics,
 implemented in SCALE3 ABSPACK scaling algorithm.
;
_exptl_crystal_colour violet
_exptl_crystal_colour_primary violet
_exptl_crystal_density_diffrn 2.150
_exptl_crystal_description 'rect. Prism'
_exptl_crystal_F_000 578
_exptl_crystal_size_max 0.19
_exptl_crystal_size_mid 0.18
_exptl_crystal_size_min 0.11
_refine_diff_density_max 3.727
_refine_diff_density_min -3.050
_refine_diff_density_rms 0.388
_refine_ls_extinction_method none
_refine_ls_goodness_of_fit_ref 1.111
_refine_ls_hydrogen_treatment constr
_refine_ls_matrix_type full
_refine_ls_number_parameters 270
_refine_ls_number_reflns 3640
_refine_ls_number_restraints 0
_refine_ls_restrained_S_all 1.111
_refine_ls_R_factor_all 0.1678
_refine_ls_R_factor_gt 0.1222
_refine_ls_shift/su_max 0.000
_refine_ls_shift/su_mean 0.000
_refine_ls_structure_factor_coef Fsqd
_refine_ls_weighting_details 'w=1/[\s^2^(Fo^2^)+(0.1392P)^2^+37.0371P] where P=(Fo^2^+2Fc^2^)/3'
_refine_ls_weighting_scheme calc
_refine_ls_wR_factor_gt 0.2923
_refine_ls_wR_factor_ref 0.3318
_reflns_Friedel_coverage 0.000
_reflns_number_gt 2448
_reflns_number_total 3640
_reflns_threshold_expression 'I > 2\s(I)'
_cod_data_source_file d2sc00769j2.cif
_cod_data_source_block nm273a360k08
_cod_original_formula_sum 'C15 H8 Er N9 O7.50'
_cod_database_code 1566948
_shelx_shelxl_version_number 2018/1
_shelx_space_group_comment
;
The symmetry employed for this shelxl refinement is uniquely defined
by the following loop, which should always be used as a source of
symmetry information in preference to the above space-group names.
They are only intended as comments.
;
_shelx_estimated_absorpt_t_max 0.633
_shelx_estimated_absorpt_t_min 0.476
_reflns_odcompleteness_completeness 99.48
_reflns_odcompleteness_iscentric 1
_reflns_odcompleteness_theta 24.97
_olex2_refinement_description
;
1. Fixed Uiso
 At 1.2 times of:
  All C(H) groups
 At 1.5 times of:
  All O(H,H) groups
2. Uiso/Uaniso restraints and constraints
Uanis(O3) = Uanis(O4)
Uanis(C10) = Uanis(C5)
Uanis(C10) = Uanis(C9) = Uanis(C5) = Uanis(C4)
3. Others
 Fixed Sof: O8(0.5)
4.a Rotating group:
 O7(H7A,H7B)
4.b Aromatic/amide H refined with riding coordinates:
 C4(H4), C5(H5), C9(H9), C10(H10), C14(H14), C15(H15)
;
_olex2_submission_special_instructions 'No special instructions were received'

loop_
_space_group_symop_operation_xyz
'x, y, z'
'-x, -y, -z'

loop_
_atom_site_label
_atom_site_type_symbol
_atom_site_fract_x
_atom_site_fract_y
_atom_site_fract_z
_atom_site_U_iso_or_equiv
_atom_site_adp_type
_atom_site_occupancy
_atom_site_site_symmetry_order
_atom_site_calc_flag
_atom_site_refinement_flags_posn
_atom_site_refinement_flags_adp
_atom_site_refinement_flags_occupancy
_atom_site_disorder_assembly
_atom_site_disorder_group
C1 C 0.365(3) 0.518(3) 0.9370(17) 0.038(5) Uani 1 1 d . . . . .
C2 C 0.320(3) 0.381(3) 0.9892(19) 0.038(5) Uani 1 1 d . . . . .
C3 C 0.454(2) 0.355(2) 1.0482(17) 0.029(4) Uani 1 1 d . . . . .
C4 C 0.074(3) 0.226(3) 1.069(2) 0.047(3) Uani 1 1 d . . . . .
H4 H 0.125091 0.254339 1.141725 0.056 Uiso 1 1 calc R . . . .
C5 C -0.100(3) 0.118(3) 0.922(2) 0.047(3) Uani 1 1 d . . . . .
H5 H -0.197815 0.051955 0.872530 0.056 Uiso 1 1 calc R . . . .
C6 C 0.371(2) 0.533(2) 0.5317(19) 0.031(5) Uani 1 1 d . . . . .
C7 C 0.357(3) 0.489(3) 0.424(2) 0.038(5) Uani 1 1 d . . . . .
C8 C 0.480(2) 0.453(2) 0.3858(16) 0.027(4) Uani 1 1 d . . . . .
C9 C 0.058(3) 0.374(3) 0.347(2) 0.047(3) Uani 1 1 d . . . . .
H9 H 0.021309 0.290988 0.388875 0.056 Uiso 1 1 calc R . . . .
C10 C 0.070(3) 0.534(3) 0.231(2) 0.047(3) Uani 1 1 d . . . . .
H10 H 0.036170 0.578657 0.174083 0.056 Uiso 1 1 calc R . . . .
C11 C 0.552(2) 0.959(3) 0.6039(19) 0.032(5) Uani 1 1 d . . . . .
C12 C 0.677(3) 1.038(3) 0.545(2) 0.042(6) Uani 1 1 d . . . . .
C13 C 0.370(3) 0.925(3) 0.5605(16) 0.030(4) Uani 1 1 d . . . . .
C14 C 0.980(3) 1.218(3) 0.595(2) 0.043(6) Uani 1 1 d . . . . .
H14 H 0.979968 1.311563 0.575407 0.052 Uiso 1 1 calc R . . . .
C15 C 1.060(4) 1.055(4) 0.652(2) 0.060(8) Uani 1 1 d . . . . .
H15 H 1.130502 1.012654 0.680627 0.072 Uiso 1 1 calc R . . . .
Er1 Er 0.34971(13) 0.71842(14) 0.75248(9) 0.0410(4) Uani 1 1 d . . . . .
N1 N 0.150(2) 0.273(3) 0.9876(17) 0.045(5) Uani 1 1 d . . . . .
N2 N 0.039(3) 0.205(3) 0.8939(19) 0.069(7) Uani 1 1 d . . . . .
N3 N -0.093(3) 0.128(3) 1.031(2) 0.064(7) Uani 1 1 d . . . . .
N4 N 0.220(2) 0.479(2) 0.3500(15) 0.033(4) Uani 1 1 d . . . . .
N5 N 0.230(2) 0.586(3) 0.2788(17) 0.043(5) Uani 1 1 d . . . . .
N6 N -0.041(2) 0.407(2) 0.2736(18) 0.044(5) Uani 1 1 d . . . . .
N7 N 0.844(2) 1.076(2) 0.5859(17) 0.042(5) Uani 1 1 d . . . . .
N8 N 0.898(3) 0.967(3) 0.623(2) 0.059(6) Uani 1 1 d . . . . .
N9 N 1.117(3) 1.203(3) 0.638(2) 0.058(6) Uani 1 1 d . . . . .
O1 O 0.264(2) 0.542(2) 0.8747(16) 0.055(5) Uani 1 1 d . . . . .
O2 O 0.433(2) 0.2367(17) 1.0959(13) 0.040(4) Uani 1 1 d . . . . .
O3 O 0.2709(18) 0.571(2) 0.5733(12) 0.038(3) Uani 1 1 d . . . . .
O4 O 0.4771(18) 0.411(2) 0.2891(13) 0.038(3) Uani 1 1 d . . . . .
O5 O 0.5714(18) 0.916(2) 0.6961(14) 0.050(5) Uani 1 1 d . . . . .
O6 O 0.2657(18) 0.8513(18) 0.6191(13) 0.038(4) Uani 1 1 d . . . . .
O7 O 0.344(3) 0.926(2) 0.8560(17) 0.062(5) Uani 1 1 d . . . . .
H7A H 0.437351 1.021817 0.858896 0.093 Uiso 1 1 d GR . . . .
H7B H 0.348876 0.913712 0.927685 0.093 Uiso 1 1 d GR . . . .
O8 O 0.442(5) 0.218(4) 0.780(3) 0.050(8) Uiso 0.5 1 d . . P . .

loop_
_atom_site_aniso_label
_atom_site_aniso_U_11
_atom_site_aniso_U_22
_atom_site_aniso_U_33
_atom_site_aniso_U_23
_atom_site_aniso_U_13
_atom_site_aniso_U_12
C1 0.033(12) 0.033(12) 0.024(11) 0.008(9) -0.014(9) -0.002(10)
C2 0.019(10) 0.043(13) 0.049(14) 0.021(11) 0.008(10) 0.010(10)
C3 0.019(10) 0.028(11) 0.035(11) 0.008(8) 0.009(8) 0.003(8)
C4 0.019(5) 0.062(8) 0.058(8) 0.020(6) 0.003(5) 0.015(6)
C5 0.019(5) 0.062(8) 0.058(8) 0.020(6) 0.003(5) 0.015(6)
C6 0.008(9) 0.024(10) 0.063(15) 0.017(10) 0.007(9) 0.006(8)
C7 0.024(11) 0.042(13) 0.055(15) 0.010(11) 0.012(10) 0.021(10)
C8 0.008(8) 0.040(11) 0.032(11) 0.018(9) 0.002(7) 0.010(8)
C9 0.019(5) 0.062(8) 0.058(8) 0.020(6) 0.003(5) 0.015(6)
C10 0.019(5) 0.062(8) 0.058(8) 0.020(6) 0.003(5) 0.015(6)
C11 0.006(9) 0.036(12) 0.054(14) 0.013(10) 0.004(9) 0.009(8)
C12 0.019(11) 0.042(13) 0.063(16) 0.032(12) 0.010(10) 0.008(10)
C13 0.023(10) 0.037(12) 0.025(10) 0.009(8) -0.005(8) 0.011(9)
C14 0.032(13) 0.052(15) 0.053(15) 0.012(11) 0.017(11) 0.024(12)
C15 0.043(16) 0.10(2) 0.058(18) 0.026(16) 0.010(13) 0.046(17)
Er1 0.0270(6) 0.0537(7) 0.0481(7) 0.0221(5) 0.0107(5) 0.0203(5)
N1 0.025(10) 0.051(12) 0.047(12) 0.024(10) 0.006(9) 0.005(9)
N2 0.053(15) 0.09(2) 0.047(14) 0.037(13) 0.006(12) 0.018(14)
N3 0.031(12) 0.058(15) 0.11(2) 0.011(13) 0.037(13) 0.021(11)
N4 0.018(8) 0.041(10) 0.037(10) 0.007(8) 0.009(7) 0.008(8)
N5 0.014(9) 0.056(13) 0.061(13) 0.022(10) 0.005(8) 0.016(9)
N6 0.019(9) 0.058(13) 0.072(14) 0.035(11) 0.016(9) 0.027(9)
N7 0.014(9) 0.052(12) 0.067(14) 0.032(10) 0.017(9) 0.017(9)
N8 0.055(15) 0.037(12) 0.080(17) 0.022(11) -0.010(12) 0.020(11)
N9 0.023(10) 0.075(17) 0.064(15) -0.001(12) -0.005(10) 0.017(11)
O1 0.027(9) 0.068(12) 0.078(13) 0.048(10) 0.006(8) 0.025(9)
O2 0.037(9) 0.020(7) 0.043(9) 0.011(6) -0.006(7) -0.002(6)
O3 0.020(5) 0.068(8) 0.045(7) 0.021(5) 0.009(5) 0.034(5)
O4 0.020(5) 0.068(8) 0.045(7) 0.021(5) 0.009(5) 0.034(5)
O5 0.016(7) 0.056(11) 0.052(10) 0.031(8) -0.006(7) -0.008(7)
O6 0.022(7) 0.037(9) 0.056(10) 0.020(7) 0.014(7) 0.011(7)
O7 0.056(12) 0.053(11) 0.077(14) 0.027(10) 0.026(10) 0.017(10)

loop_
_atom_type_symbol
_atom_type_description
_atom_type_scat_dispersion_real
_atom_type_scat_dispersion_imag
_atom_type_scat_source
C C 0.0033 0.0016 'International Tables Vol C Tables 4.2.6.8 and 6.1.1.4'
H H 0.0000 0.0000 'International Tables Vol C Tables 4.2.6.8 and 6.1.1.4'
Er Er -0.2586 4.9576 'International Tables Vol C Tables 4.2.6.8 and 6.1.1.4'
N N 0.0061 0.0033 'International Tables Vol C Tables 4.2.6.8 and 6.1.1.4'
O O 0.0106 0.0060 'International Tables Vol C Tables 4.2.6.8 and 6.1.1.4'

loop_
_geom_angle_atom_site_label_1
_geom_angle_atom_site_label_2
_geom_angle_atom_site_label_3
_geom_angle
_geom_angle_site_symmetry_1
_geom_angle_site_symmetry_3
_geom_angle_publ_flag
C2 C1 C3 121(2) . 2_667 ?
O1 C1 C2 123(2) . . ?
O1 C1 C3 115.7(19) . 2_667 ?
C1 C2 C3 117.8(19) . . ?
C1 C2 N1 122(2) . . ?
N1 C2 C3 120.6(19) . . ?
C2 C3 C1 121.0(19) . 2_667 ?
O2 C3 C1 113.9(19) . 2_667 ?
O2 C3 C2 125.0(18) . . ?
N1 C4 N3 110(2) . . ?
N2 C5 N3 114(2) . . ?
C7 C6 C8 121.0(18) . 2_666 ?
O3 C6 C7 125.1(19) . . ?
O3 C6 C8 114(2) . 2_666 ?
C6 C7 C8 121(2) . . ?
C6 C7 N4 119.9(18) . . ?
N4 C7 C8 119(2) . . ?
C7 C8 C6 118.4(19) . 2_666 ?
O4 C8 C6 116.4(17) . 2_666 ?
O4 C8 C7 125.2(19) . . ?
N6 C9 N4 109(2) . . ?
N5 C10 N6 113(2) . . ?
C12 C11 C13 119.7(19) . . ?
O5 C11 C12 127.0(19) . . ?
O5 C11 C13 113.3(17) . . ?
C11 C12 C13 118.6(19) . 2_676 ?
C11 C12 N7 120(2) . . ?
N7 C12 C13 121.2(18) . 2_676 ?
C12 C13 C11 121.6(18) 2_676 . ?
O6 C13 C11 115.1(17) . . ?
O6 C13 C12 123.1(19) . 2_676 ?
N7 C14 N9 110(2) . . ?
N9 C15 N8 116(2) . . ?
O1 Er1 N6 71.3(6) . 2_566 ?
O1 Er1 O2 66.1(6) . 2_667 ?
O1 Er1 O3 109.3(7) . . ?
O1 Er1 O4 86.0(6) . 2_666 ?
O1 Er1 O5 146.8(6) . . ?
O1 Er1 O6 145.5(5) . . ?
O1 Er1 O7 95.0(7) . . ?
O2 Er1 N6 133.5(6) 2_667 2_566 ?
O2 Er1 O4 67.8(6) 2_667 2_666 ?
O3 Er1 N6 78.4(6) . 2_566 ?
O3 Er1 O2 132.7(5) . 2_667 ?
O3 Er1 O4 64.9(5) . 2_666 ?
O4 Er1 N6 127.1(6) 2_666 2_566 ?
O5 Er1 N6 141.4(6) . 2_566 ?
O5 Er1 O2 81.3(5) . 2_667 ?
O5 Er1 O3 88.3(6) . . ?
O5 Er1 O4 76.1(6) . 2_666 ?
O5 Er1 O6 66.8(5) . . ?
O6 Er1 N6 74.6(5) . 2_566 ?
O6 Er1 O2 142.4(5) . 2_667 ?
O6 Er1 O3 67.7(5) . . ?
O6 Er1 O4 119.4(5) . 2_666 ?
O7 Er1 N6 85.6(7) . 2_566 ?
O7 Er1 O2 80.6(7) . 2_667 ?
O7 Er1 O3 144.3(6) . . ?
O7 Er1 O4 145.0(7) . 2_666 ?
O7 Er1 O5 84.7(7) . . ?
O7 Er1 O6 77.4(7) . . ?
C4 N1 C2 129(2) . . ?
C4 N1 N2 109(2) . . ?
N2 N1 C2 122(2) . . ?
C5 N2 N1 105(2) . . ?
C5 N3 C4 102(2) . . ?
C9 N4 C7 125.1(19) . . ?
C9 N4 N5 110.1(18) . . ?
N5 N4 C7 124.4(18) . . ?
C10 N5 N4 103.0(18) . . ?
C9 N6 C10 104.2(19) . . ?
C9 N6 Er1 125.0(15) . 2_566 ?
C10 N6 Er1 130.4(14) . 2_566 ?
C14 N7 C12 128(2) . . ?
C14 N7 N8 107.3(19) . . ?
N8 N7 C12 124.4(19) . . ?
C15 N8 N7 103(2) . . ?
C15 N9 C14 104(2) . . ?
C1 O1 Er1 121.2(15) . . ?
C3 O2 Er1 115.9(13) . 2_667 ?
C6 O3 Er1 121.3(14) . . ?
C8 O4 Er1 118.8(12) . 2_666 ?
C11 O5 Er1 120.5(12) . . ?
C13 O6 Er1 117.0(13) . . ?

loop_
_geom_bond_atom_site_label_1
_geom_bond_atom_site_label_2
_geom_bond_distance
_geom_bond_site_symmetry_2
_geom_bond_publ_flag
C1 C2 1.40(3) . ?
C1 C3 1.52(3) 2_667 ?
C1 O1 1.22(3) . ?
C2 C3 1.45(3) . ?
C2 N1 1.41(3) . ?
C3 O2 1.25(2) . ?
C4 N1 1.30(3) . ?
C4 N3 1.36(3) . ?
C5 N2 1.28(3) . ?
C5 N3 1.35(4) . ?
C6 C7 1.35(3) . ?
C6 C8 1.53(3) 2_666 ?
C6 O3 1.27(2) . ?
C7 C8 1.42(3) . ?
C7 N4 1.41(3) . ?
C8 O4 1.24(2) . ?
C9 N4 1.34(3) . ?
C9 N6 1.34(3) . ?
C10 N5 1.34(3) . ?
C10 N6 1.37(3) . ?
C11 C12 1.39(3) . ?
C11 C13 1.54(3) . ?
C11 O5 1.26(3) . ?
C12 C13 1.45(3) 2_676 ?
C12 N7 1.39(3) . ?
C13 O6 1.26(2) . ?
C14 N7 1.33(3) . ?
C14 N9 1.34(3) . ?
C15 N8 1.31(4) . ?
C15 N9 1.28(4) . ?
Er1 N6 2.464(18) 2_566 ?
Er1 O1 2.282(16) . ?
Er1 O2 2.404(16) 2_667 ?
Er1 O3 2.391(16) . ?
Er1 O4 2.442(13) 2_666 ?
Er1 O5 2.286(14) . ?
Er1 O6 2.383(15) . ?
Er1 O7 2.28(2) . ?
N1 N2 1.35(3) . ?
N4 N5 1.37(3) . ?
N7 N8 1.39(3) . ?
